data_7009397
loop_
_publ_author_name
'Charmant, Jonathan P. H.'
'Fallis, Ian A.'
'Hunt, Neil J.'
'Lloyd-Jones, Guy C.'
'Murray, Martin'
'Nowak, Thorsten'

_publ_section_title
;
 Ligand exchange and stereodynamics in the cationic
 palladium(II)--\p-allyl complex of
 2,2'-bis(pyridyl)-1,1'-binaphthalene, a novel atropisomeric N,N-ligand
;
_journal_issue 11
_journal_name_full 'Journal of the Chemical Society, Dalton Transactions'
_journal_page_first 1723
_journal_paper_doi 10.1039/b000651n
_journal_year 2000
_chemical_formula_sum 'C34 H25 F3 N2 O3 Pd S'
_chemical_formula_weight 705.02
_chemical_name_systematic
; 
 ? 
;
_space_group_IT_number 2
_symmetry_cell_setting triclinic
_symmetry_space_group_name_Hall '-P 1'
_symmetry_space_group_name_H-M 'P -1'
_atom_sites_solution_hydrogens geom
_atom_sites_solution_primary direct
_atom_sites_solution_secondary difmap
_audit_creation_method SHELXL-97
_cell_angle_alpha 89.95(2)
_cell_angle_beta 80.42(2)
_cell_angle_gamma 85.26(2)
_cell_formula_units_Z 4
_cell_length_a 10.766(3)
_cell_length_b 15.359(4)
_cell_length_c 18.607(4)
_cell_measurement_reflns_used 98
_cell_measurement_temperature 173(2)
_cell_volume 3023.2(13)
_computing_cell_refinement 'Bruker SMART v4'
_computing_data_collection 'Bruker SMART v4'
_computing_data_reduction 'Bruker SAINT v4'
_computing_molecular_graphics 'Bruker SHELXTL v5'
_computing_publication_material 'Bruker SHELXTL v5'
_computing_structure_refinement 'SHELXL-97 (Sheldrick, 1997)'
_computing_structure_solution 'SHELXS-97 (Sheldrick, 1990)'
_diffrn_ambient_temperature 173(2)
_diffrn_measured_fraction_theta_full 0.994
_diffrn_measured_fraction_theta_max 0.994
_diffrn_measurement_device_type 'Bruker SMART'
_diffrn_measurement_method 'Frames, each covering 0.3 deg. in \w'
_diffrn_radiation_monochromator graphite
_diffrn_radiation_source 'fine-focus sealed tube'
_diffrn_radiation_type MoK\a
_diffrn_radiation_wavelength 0.71073
_diffrn_reflns_av_R_equivalents 0.0293
_diffrn_reflns_av_sigmaI/netI 0.0437
_diffrn_reflns_limit_h_max 12
_diffrn_reflns_limit_h_min -12
_diffrn_reflns_limit_k_max 18
_diffrn_reflns_limit_k_min -18
_diffrn_reflns_limit_l_max 22
_diffrn_reflns_limit_l_min -22
_diffrn_reflns_number 25936
_diffrn_reflns_theta_full 25.00
_diffrn_reflns_theta_max 25.00
_diffrn_reflns_theta_min 1.72
_diffrn_standards_decay_% 0
_exptl_absorpt_coefficient_mu 0.740
_exptl_absorpt_correction_T_max 0.942
_exptl_absorpt_correction_T_min 0.799
_exptl_absorpt_correction_type multi-scan
_exptl_absorpt_process_details
;
 G.M. Sheldrick. SADABS: A program for absorption correction with the
 Siemens SMART system; University of G\"ottingen: Germany, 1996. 
;
_exptl_crystal_colour colourless
_exptl_crystal_density_diffrn 1.549
_exptl_crystal_density_method 'not measured'
_exptl_crystal_description block
_exptl_crystal_F_000 1424
_exptl_crystal_size_max 0.40
_exptl_crystal_size_mid 0.20
_exptl_crystal_size_min 0.10
_refine_diff_density_max 1.097
_refine_diff_density_min -0.570
_refine_diff_density_rms 0.067
_refine_ls_extinction_coef 0.00096(16)
_refine_ls_extinction_expression Fc^*^=kFc[1+0.001xFc^2^\l^3^/sin(2\q)]^-1/4^
_refine_ls_extinction_method SHELXL
_refine_ls_goodness_of_fit_ref 1.003
_refine_ls_hydrogen_treatment mixed
_refine_ls_matrix_type full
_refine_ls_number_parameters 794
_refine_ls_number_reflns 10584
_refine_ls_number_restraints 0
_refine_ls_restrained_S_all 1.003
_refine_ls_R_factor_all 0.0494
_refine_ls_R_factor_gt 0.0327
_refine_ls_shift/su_max 0.001
_refine_ls_shift/su_mean 0.000
_refine_ls_structure_factor_coef Fsqd
_refine_ls_weighting_details 'calc w=1/[\s^2^(Fo^2^)+(0.0458P)^2^+0.0000P] where P=(Fo^2^+2Fc^2^)/3'
_refine_ls_weighting_scheme calc
_refine_ls_wR_factor_gt 0.0783
_refine_ls_wR_factor_ref 0.0844
_reflns_number_gt 8225
_reflns_number_total 10584
_reflns_threshold_expression >2sigma(I)
_cod_data_source_file b000651n.txt
_cod_data_source_block 25
_cod_depositor_comments
;
The following automatic conversions were performed:
'_symmetry_cell_setting' value 'Triclinic' changed to 'triclinic'
according to '/home/saulius/struct/CIF-dictionaries/cif_core.dic'
dictionary named 'cif_core.dic' version 2.4.1 from 2010-06-29.

Automatic conversion script
Id: cif_fix_enum 1527 2010-12-29 10:47:43Z saulius 
;
_cod_original_cell_volume 3023.1(13)
_cod_original_sg_symbol_H-M P-1
_cod_database_code 7009397

loop_
_symmetry_equiv_pos_as_xyz
'x, y, z'
'-x, -y, -z'

loop_
_atom_site_label
_atom_site_type_symbol
_atom_site_fract_x
_atom_site_fract_y
_atom_site_fract_z
_atom_site_U_iso_or_equiv
_atom_site_adp_type
_atom_site_occupancy
_atom_site_symmetry_multiplicity
_atom_site_calc_flag
_atom_site_refinement_flags
_atom_site_disorder_assembly
_atom_site_disorder_group
Pd1 Pd 0.05163(2) 0.079973(15) 0.823731(12) 0.02470(8) Uani 1 1 d . . .
C1 C 0.1936(3) 0.0320(2) 0.7353(2) 0.0469(10) Uani 1 1 d . . .
H1A H 0.1567 0.0868 0.7221 0.056 Uiso 1 1 calc R . .
H1B H 0.2827 0.0227 0.7321 0.056 Uiso 1 1 calc R . .
C2 C 0.1193(4) -0.0328(3) 0.7585(2) 0.0651(12) Uani 1 1 d . . .
H2 H 0.1585 -0.0870 0.7713 0.078 Uiso 1 1 calc R . .
C3 C -0.0081(3) -0.0242(2) 0.76435(18) 0.0384(8) Uani 1 1 d . . .
H3A H -0.0496 0.0293 0.7519 0.046 Uiso 1 1 calc R . .
H3B H -0.0561 -0.0717 0.7809 0.046 Uiso 1 1 calc R . .
N4 N -0.1223(2) 0.10180(16) 0.90119(13) 0.0262(6) Uani 1 1 d . . .
C5 C -0.2264(3) 0.0727(2) 0.88040(17) 0.0310(7) Uani 1 1 d . . .
H5 H -0.2247 0.0618 0.8300 0.037 Uiso 1 1 calc R . .
C6 C -0.3346(3) 0.0579(2) 0.92801(19) 0.0388(8) Uani 1 1 d . . .
H6 H -0.4063 0.0392 0.9107 0.047 Uiso 1 1 calc R . .
C7 C -0.3365(3) 0.0708(2) 1.00123(19) 0.0439(9) Uani 1 1 d . . .
H7 H -0.4076 0.0577 1.0359 0.053 Uiso 1 1 calc R . .
C8 C -0.2335(3) 0.1031(2) 1.02334(18) 0.0373(8) Uani 1 1 d . . .
H8 H -0.2341 0.1136 1.0737 0.045 Uiso 1 1 calc R . .
C9 C -0.1289(3) 0.12054(19) 0.97313(16) 0.0268(7) Uani 1 1 d . . .
C10 C -0.0266(3) 0.16612(19) 0.99790(15) 0.0255(7) Uani 1 1 d . . .
C11 C 0.0426(3) 0.1256(2) 1.04906(17) 0.0332(8) Uani 1 1 d . . .
H11 H 0.0268 0.0681 1.0648 0.040 Uiso 1 1 calc R . .
C12 C 0.1316(3) 0.1680(2) 1.07586(17) 0.0362(8) Uani 1 1 d . . .
H12 H 0.1811 0.1385 1.1076 0.043 Uiso 1 1 calc R . .
C13 C 0.1512(3) 0.2559(2) 1.05683(16) 0.0279(7) Uani 1 1 d . . .
C14 C 0.2388(3) 0.3032(2) 1.08755(18) 0.0375(8) Uani 1 1 d . . .
H14 H 0.2883 0.2747 1.1198 0.045 Uiso 1 1 calc R . .
C15 C 0.2522(3) 0.3886(2) 1.07121(18) 0.0385(8) Uani 1 1 d . . .
H15 H 0.3099 0.4195 1.0926 0.046 Uiso 1 1 calc R . .
C16 C 0.1812(3) 0.4311(2) 1.02293(18) 0.0350(8) Uani 1 1 d . . .
H16 H 0.1908 0.4908 1.0121 0.042 Uiso 1 1 calc R . .
C17 C 0.0985(3) 0.3875(2) 0.99129(17) 0.0290(7) Uani 1 1 d . . .
H17 H 0.0521 0.4172 0.9582 0.035 Uiso 1 1 calc R . .
C18 C 0.0806(3) 0.29795(19) 1.00700(15) 0.0233(6) Uani 1 1 d . . .
C19 C -0.0054(3) 0.25040(19) 0.97528(15) 0.0229(6) Uani 1 1 d . . .
C20 C -0.0662(3) 0.29017(18) 0.91462(15) 0.0224(6) Uani 1 1 d . . .
C21 C -0.1947(3) 0.32546(19) 0.92571(16) 0.0239(7) Uani 1 1 d . . .
C22 C -0.2758(3) 0.3224(2) 0.99421(17) 0.0298(7) Uani 1 1 d . . .
H22 H -0.2438 0.2972 1.0348 0.036 Uiso 1 1 calc R . .
C23 C -0.3991(3) 0.3554(2) 1.00215(19) 0.0380(8) Uani 1 1 d . . .
H23 H -0.4526 0.3515 1.0479 0.046 Uiso 1 1 calc R . .
C24 C -0.4478(3) 0.3949(2) 0.9436(2) 0.0407(9) Uani 1 1 d . . .
H24 H -0.5338 0.4176 0.9499 0.049 Uiso 1 1 calc R . .
C25 C -0.3723(3) 0.4008(2) 0.87802(19) 0.0363(8) Uani 1 1 d . . .
H25 H -0.4058 0.4286 0.8390 0.044 Uiso 1 1 calc R . .
C26 C -0.2443(3) 0.36627(19) 0.86675(17) 0.0274(7) Uani 1 1 d . . .
C27 C -0.1648(3) 0.3720(2) 0.79849(17) 0.0329(8) Uani 1 1 d . . .
H27 H -0.1974 0.3996 0.7590 0.039 Uiso 1 1 calc R . .
C28 C -0.0417(3) 0.3381(2) 0.78891(17) 0.0327(8) Uani 1 1 d . . .
H28 H 0.0108 0.3431 0.7430 0.039 Uiso 1 1 calc R . .
C29 C 0.0082(3) 0.29601(18) 0.84635(15) 0.0238(7) Uani 1 1 d . . .
C30 C 0.1428(3) 0.2630(2) 0.83820(15) 0.0272(7) Uani 1 1 d . . .
C31 C 0.2382(3) 0.3194(2) 0.82442(17) 0.0349(8) Uani 1 1 d . . .
H31 H 0.2196 0.3778 0.8104 0.042 Uiso 1 1 calc R . .
C32 C 0.3604(3) 0.2898(3) 0.83132(19) 0.0429(9) Uani 1 1 d . . .
H32 H 0.4266 0.3276 0.8223 0.052 Uiso 1 1 calc R . .
C33 C 0.3846(3) 0.2053(3) 0.85133(19) 0.0424(9) Uani 1 1 d . . .
H33 H 0.4662 0.1849 0.8604 0.051 Uiso 1 1 calc R . .
C34 C 0.2887(3) 0.1498(2) 0.85812(18) 0.0381(8) Uani 1 1 d . . .
H34 H 0.3079 0.0902 0.8688 0.046 Uiso 1 1 calc R . .
N35 N 0.1695(2) 0.17635(16) 0.85036(13) 0.0281(6) Uani 1 1 d . . .
Pd2 Pd 0.05312(2) -0.671675(16) 0.363134(13) 0.03255(9) Uani 1 1 d . . .
C36 C 0.1748(4) -0.6100(3) 0.27874(18) 0.0523(10) Uani 1 1 d . . .
H36A H 0.2183 -0.6636 0.2892 0.063 Uiso 1 1 calc R . .
H36B H 0.2135 -0.5568 0.2806 0.063 Uiso 1 1 calc R . .
C37 C 0.0548(5) -0.6093(3) 0.2607(2) 0.0695(14) Uani 1 1 d . . .
H37 H 0.0103 -0.5561 0.2501 0.083 Uiso 1 1 calc R . .
C38 C 0.0012(4) -0.6885(3) 0.25849(19) 0.0619(12) Uani 1 1 d . . .
H38A H 0.0467 -0.7413 0.2692 0.074 Uiso 1 1 calc R . .
H38B H -0.0809 -0.6899 0.2463 0.074 Uiso 1 1 calc R . .
N39 N -0.0986(2) -0.74642(19) 0.41218(14) 0.0352(7) Uani 1 1 d . . .
C40 C -0.2146(3) -0.7250(3) 0.39670(19) 0.0481(10) Uani 1 1 d . . .
H40 H -0.2353 -0.6670 0.3824 0.058 Uiso 1 1 calc R . .
C41 C -0.3047(4) -0.7845(3) 0.4009(2) 0.0623(12) Uani 1 1 d . . .
H41 H -0.3869 -0.7668 0.3913 0.075 Uiso 1 1 calc R . .
C42 C -0.2751(4) -0.8694(3) 0.4191(2) 0.0564(11) Uani 1 1 d . . .
H42 H -0.3338 -0.9122 0.4184 0.068 Uiso 1 1 calc R . .
C43 C -0.1572(3) -0.8917(2) 0.43877(19) 0.0424(9) Uani 1 1 d . . .
H43 H -0.1354 -0.9493 0.4538 0.051 Uiso 1 1 calc R . .
C44 C -0.0718(3) -0.8279(2) 0.43598(16) 0.0309(7) Uani 1 1 d . . .
C45 C 0.0522(3) -0.84569(19) 0.46059(16) 0.0258(7) Uani 1 1 d . . .
C46 C 0.1472(3) -0.9026(2) 0.41934(17) 0.0332(8) Uani 1 1 d . . .
H46 H 0.1303 -0.9313 0.3772 0.040 Uiso 1 1 calc R . .
C47 C 0.2626(3) -0.9165(2) 0.43961(19) 0.0382(8) Uani 1 1 d . . .
H47 H 0.3269 -0.9534 0.4106 0.046 Uiso 1 1 calc R . .
C48 C 0.2879(3) -0.8768(2) 0.50359(18) 0.0318(7) Uani 1 1 d . . .
C49 C 0.4077(3) -0.8894(3) 0.5251(2) 0.0506(10) Uani 1 1 d . . .
H49 H 0.4724 -0.9264 0.4966 0.061 Uiso 1 1 calc R . .
C50 C 0.4322(4) -0.8494(3) 0.5858(2) 0.0602(12) Uani 1 1 d . . .
H50 H 0.5139 -0.8581 0.5989 0.072 Uiso 1 1 calc R . .
C51 C 0.3376(3) -0.7956(3) 0.6290(2) 0.0501(10) Uani 1 1 d . . .
H51 H 0.3548 -0.7691 0.6720 0.060 Uiso 1 1 calc R . .
C52 C 0.2209(3) -0.7810(2) 0.60986(17) 0.0344(8) Uani 1 1 d . . .
H52 H 0.1576 -0.7440 0.6395 0.041 Uiso 1 1 calc R . .
C53 C 0.1929(3) -0.82024(19) 0.54634(16) 0.0257(7) Uani 1 1 d . . .
C54 C 0.0738(3) -0.80431(18) 0.52287(15) 0.0229(6) Uani 1 1 d . . .
C55 C -0.0269(3) -0.73914(19) 0.56130(15) 0.0234(6) Uani 1 1 d . . .
C56 C -0.1372(3) -0.76864(19) 0.60567(15) 0.0232(6) Uani 1 1 d . . .
C57 C -0.1467(3) -0.85776(19) 0.62373(16) 0.0256(7) Uani 1 1 d . . .
H57 H -0.0806 -0.9000 0.6038 0.031 Uiso 1 1 calc R . .
C58 C -0.2497(3) -0.8838(2) 0.66939(16) 0.0292(7) Uani 1 1 d . . .
H58 H -0.2542 -0.9437 0.6814 0.035 Uiso 1 1 calc R . .
C59 C -0.3492(3) -0.8217(2) 0.69862(17) 0.0317(8) Uani 1 1 d . . .
H59 H -0.4202 -0.8401 0.7306 0.038 Uiso 1 1 calc R . .
C60 C -0.3445(3) -0.7358(2) 0.68157(17) 0.0312(7) Uani 1 1 d . . .
H60 H -0.4130 -0.6950 0.7009 0.037 Uiso 1 1 calc R . .
C61 C -0.2377(3) -0.7064(2) 0.63492(15) 0.0259(7) Uani 1 1 d . . .
C62 C -0.2274(3) -0.6172(2) 0.62002(16) 0.0299(7) Uani 1 1 d . . .
H62 H -0.2968 -0.5758 0.6366 0.036 Uiso 1 1 calc R . .
C63 C -0.1185(3) -0.5895(2) 0.58198(16) 0.0294(7) Uani 1 1 d . . .
H63 H -0.1108 -0.5287 0.5754 0.035 Uiso 1 1 calc R . .
C64 C -0.0167(3) -0.65037(19) 0.55223(15) 0.0254(7) Uani 1 1 d . . .
C65 C 0.1070(3) -0.61875(19) 0.51836(16) 0.0280(7) Uani 1 1 d . . .
C66 C 0.1713(3) -0.5718(2) 0.56130(18) 0.0392(8) Uani 1 1 d . . .
H66 H 0.1308 -0.5518 0.6084 0.047 Uiso 1 1 calc R . .
C67 C 0.2943(3) -0.5538(3) 0.53590(19) 0.0484(10) Uani 1 1 d . . .
H67 H 0.3388 -0.5202 0.5644 0.058 Uiso 1 1 calc R . .
C68 C 0.3506(3) -0.5856(2) 0.4684(2) 0.0444(9) Uani 1 1 d . . .
H68 H 0.4371 -0.5783 0.4510 0.053 Uiso 1 1 calc R . .
C69 C 0.2809(3) -0.6280(2) 0.42648(18) 0.0348(8) Uani 1 1 d . . .
H69 H 0.3207 -0.6481 0.3793 0.042 Uiso 1 1 calc R . .
N70 N 0.1577(2) -0.64288(16) 0.44875(13) 0.0279(6) Uani 1 1 d . . .
C71 C 0.4979(4) -0.8250(3) 0.2351(3) 0.0653(13) Uani 1 1 d . . .
F71A F 0.4364(3) -0.7808(2) 0.2904(2) 0.1245(15) Uani 1 1 d . . .
F71B F 0.4761(3) -0.78340(19) 0.1733(2) 0.1215(14) Uani 1 1 d . . .
F71C F 0.6206(2) -0.82283(16) 0.23590(16) 0.0758(8) Uani 1 1 d . . .
S72 S 0.45467(8) -0.93555(6) 0.23142(5) 0.0382(2) Uani 1 1 d . . .
O72A O 0.4901(3) -0.9712(2) 0.29780(15) 0.0678(9) Uani 1 1 d . . .
O72B O 0.5328(2) -0.97105(18) 0.16744(14) 0.0585(8) Uani 1 1 d . . .
O72C O 0.3213(2) -0.92572(18) 0.23048(15) 0.0538(7) Uani 1 1 d . . .
C73 C 0.3653(4) 0.5761(2) 0.8053(2) 0.0465(9) Uani 1 1 d . . .
F73A F 0.4800(2) 0.59793(16) 0.81534(14) 0.0719(7) Uani 1 1 d . . .
F73B F 0.2903(2) 0.64951(15) 0.81386(12) 0.0660(7) Uani 1 1 d . . .
F73C F 0.3256(2) 0.52275(15) 0.85865(11) 0.0622(7) Uani 1 1 d . . .
S74 S 0.37425(9) 0.52588(6) 0.71676(5) 0.0434(2) Uani 1 1 d . . .
O74A O 0.4171(3) 0.59182(19) 0.66668(14) 0.0616(8) Uani 1 1 d . . .
O74B O 0.2440(2) 0.5078(2) 0.71603(15) 0.0624(8) Uani 1 1 d . . .
O74C O 0.4587(3) 0.45044(18) 0.71961(15) 0.0637(8) Uani 1 1 d . . .

loop_
_atom_site_aniso_label
_atom_site_aniso_U_11
_atom_site_aniso_U_22
_atom_site_aniso_U_33
_atom_site_aniso_U_23
_atom_site_aniso_U_13
_atom_site_aniso_U_12
Pd1 0.02722(13) 0.02263(14) 0.02402(14) 0.00061(10) -0.00318(10) -0.00298(9)
C1 0.044(2) 0.036(2) 0.054(2) -0.0147(18) 0.0116(18) -0.0008(17)
C2 0.075(3) 0.054(3) 0.062(3) -0.030(2) 0.001(2) -0.001(2)
C3 0.047(2) 0.0265(19) 0.040(2) -0.0107(15) -0.0004(17) -0.0063(15)
N4 0.0317(14) 0.0208(14) 0.0268(14) 0.0020(11) -0.0047(11) -0.0060(11)
C5 0.0349(18) 0.0311(18) 0.0289(17) -0.0020(14) -0.0069(14) -0.0102(14)
C6 0.0348(19) 0.039(2) 0.043(2) -0.0040(16) -0.0034(16) -0.0163(15)
C7 0.046(2) 0.043(2) 0.040(2) 0.0005(17) 0.0076(17) -0.0188(17)
C8 0.048(2) 0.035(2) 0.0261(18) -0.0005(15) 0.0051(16) -0.0153(16)
C9 0.0377(18) 0.0174(16) 0.0252(17) 0.0022(13) -0.0051(14) -0.0030(13)
C10 0.0297(16) 0.0254(17) 0.0204(15) 0.0005(13) -0.0004(13) -0.0030(13)
C11 0.045(2) 0.0276(18) 0.0271(17) 0.0085(14) -0.0075(15) -0.0034(15)
C12 0.0406(19) 0.041(2) 0.0283(18) 0.0040(15) -0.0135(15) 0.0043(16)
C13 0.0260(16) 0.0349(19) 0.0229(16) -0.0042(14) -0.0047(13) -0.0011(13)
C14 0.0307(18) 0.052(2) 0.0312(19) -0.0052(16) -0.0107(15) -0.0005(16)
C15 0.0302(18) 0.048(2) 0.039(2) -0.0135(17) -0.0071(15) -0.0127(16)
C16 0.0345(18) 0.0319(19) 0.0385(19) -0.0080(15) -0.0026(15) -0.0099(15)
C17 0.0296(16) 0.0274(18) 0.0293(17) -0.0016(14) -0.0040(14) -0.0003(13)
C18 0.0233(15) 0.0249(17) 0.0206(15) -0.0027(13) -0.0002(12) -0.0020(12)
C19 0.0234(15) 0.0259(17) 0.0183(15) 0.0010(12) -0.0014(12) 0.0008(12)
C20 0.0284(16) 0.0164(15) 0.0238(16) -0.0001(12) -0.0072(13) -0.0051(12)
C21 0.0277(16) 0.0212(16) 0.0251(16) -0.0013(13) -0.0099(13) -0.0052(12)
C22 0.0299(17) 0.0319(18) 0.0277(17) -0.0009(14) -0.0047(14) -0.0033(14)
C23 0.0286(18) 0.046(2) 0.038(2) -0.0055(17) -0.0024(15) -0.0007(15)
C24 0.0282(18) 0.043(2) 0.052(2) -0.0075(18) -0.0128(17) 0.0032(15)
C25 0.0369(19) 0.0310(19) 0.046(2) 0.0010(16) -0.0223(17) -0.0009(15)
C26 0.0318(17) 0.0216(17) 0.0311(17) -0.0011(13) -0.0117(14) -0.0036(13)
C27 0.047(2) 0.0266(18) 0.0296(18) 0.0053(14) -0.0175(15) -0.0051(15)
C28 0.047(2) 0.0276(18) 0.0228(17) 0.0045(14) -0.0017(15) -0.0071(15)
C29 0.0302(16) 0.0190(16) 0.0222(16) -0.0011(12) -0.0025(13) -0.0056(12)
C30 0.0348(17) 0.0270(18) 0.0197(16) -0.0015(13) -0.0007(13) -0.0098(14)
C31 0.0375(19) 0.0325(19) 0.0329(18) -0.0025(15) 0.0042(15) -0.0126(15)
C32 0.0345(19) 0.054(3) 0.040(2) -0.0114(18) 0.0036(16) -0.0200(17)
C33 0.0232(17) 0.064(3) 0.039(2) -0.0101(19) -0.0024(15) -0.0047(17)
C34 0.0361(19) 0.040(2) 0.037(2) -0.0041(16) -0.0058(16) 0.0015(16)
N35 0.0251(13) 0.0293(15) 0.0294(14) -0.0026(12) -0.0036(11) -0.0012(11)
Pd2 0.04390(16) 0.03063(16) 0.02119(14) 0.00087(11) -0.00241(11) 0.00209(11)
C36 0.075(3) 0.052(3) 0.028(2) 0.0181(18) -0.004(2) -0.007(2)
C37 0.097(4) 0.081(4) 0.026(2) 0.021(2) -0.003(2) 0.002(3)
C38 0.082(3) 0.081(3) 0.027(2) 0.009(2) -0.020(2) -0.010(3)
N39 0.0360(15) 0.0425(18) 0.0263(15) -0.0014(13) -0.0056(12) 0.0033(13)
C40 0.042(2) 0.063(3) 0.039(2) 0.0001(19) -0.0138(17) 0.0115(19)
C41 0.033(2) 0.102(4) 0.053(3) -0.004(3) -0.0131(19) -0.001(2)
C42 0.042(2) 0.080(3) 0.049(2) -0.008(2) -0.0012(19) -0.022(2)
C43 0.042(2) 0.047(2) 0.038(2) -0.0055(17) -0.0007(17) -0.0099(17)
C44 0.0327(17) 0.037(2) 0.0220(16) -0.0059(14) -0.0018(14) -0.0005(14)
C45 0.0313(16) 0.0204(16) 0.0242(16) 0.0031(13) 0.0010(13) -0.0048(13)
C46 0.0400(19) 0.0288(18) 0.0275(17) -0.0074(14) 0.0026(15) 0.0002(15)
C47 0.040(2) 0.0264(18) 0.042(2) -0.0083(15) 0.0067(16) 0.0067(15)
C48 0.0270(17) 0.0287(18) 0.0381(19) 0.0006(15) -0.0018(14) 0.0000(13)
C49 0.036(2) 0.051(2) 0.060(3) -0.003(2) -0.0028(19) 0.0097(17)
C50 0.034(2) 0.077(3) 0.073(3) -0.005(2) -0.023(2) 0.007(2)
C51 0.047(2) 0.066(3) 0.041(2) -0.0053(19) -0.0178(18) -0.002(2)
C52 0.0335(18) 0.040(2) 0.0297(18) 0.0049(15) -0.0061(15) -0.0002(15)
C53 0.0306(16) 0.0205(16) 0.0238(16) 0.0058(13) 0.0008(13) -0.0004(13)
C54 0.0273(16) 0.0201(16) 0.0191(15) 0.0043(12) 0.0018(12) -0.0007(12)
C55 0.0283(16) 0.0255(17) 0.0158(15) 0.0005(12) -0.0033(12) 0.0003(13)
C56 0.0274(16) 0.0253(17) 0.0167(15) -0.0002(12) -0.0052(12) 0.0015(12)
C57 0.0243(15) 0.0253(17) 0.0259(16) -0.0009(13) -0.0017(13) 0.0012(13)
C58 0.0325(17) 0.0258(17) 0.0290(17) -0.0004(14) -0.0034(14) -0.0039(13)
C59 0.0271(17) 0.036(2) 0.0300(18) -0.0013(15) 0.0028(14) -0.0048(14)
C60 0.0242(16) 0.0343(19) 0.0332(18) -0.0056(15) -0.0012(14) 0.0022(13)
C61 0.0276(16) 0.0299(18) 0.0199(15) -0.0012(13) -0.0043(13) 0.0012(13)
C62 0.0358(18) 0.0262(18) 0.0244(16) -0.0031(13) -0.0011(14) 0.0094(14)
C63 0.0435(19) 0.0218(17) 0.0211(16) 0.0006(13) -0.0031(14) 0.0030(14)
C64 0.0346(17) 0.0239(17) 0.0171(15) 0.0020(12) -0.0034(13) -0.0001(13)
C65 0.0368(18) 0.0209(17) 0.0249(16) 0.0044(13) -0.0020(14) -0.0013(13)
C66 0.049(2) 0.040(2) 0.0283(18) -0.0006(15) -0.0009(16) -0.0135(17)
C67 0.052(2) 0.059(3) 0.036(2) 0.0003(18) -0.0035(18) -0.025(2)
C68 0.037(2) 0.052(2) 0.044(2) 0.0053(18) 0.0002(17) -0.0136(17)
C69 0.0377(19) 0.0316(19) 0.0310(18) 0.0035(15) 0.0047(15) -0.0008(15)
N70 0.0359(15) 0.0220(14) 0.0229(13) 0.0021(11) 0.0021(11) 0.0005(11)
C71 0.049(2) 0.040(2) 0.117(4) -0.007(3) -0.043(3) -0.0005(19)
F71A 0.084(2) 0.081(2) 0.210(4) -0.103(3) -0.046(2) 0.0239(17)
F71B 0.118(2) 0.070(2) 0.207(4) 0.075(2) -0.103(3) -0.0340(18)
F71C 0.0558(15) 0.0555(16) 0.129(2) 0.0091(15) -0.0463(15) -0.0196(12)
S72 0.0383(5) 0.0333(5) 0.0402(5) -0.0053(4) 0.0037(4) -0.0073(4)
O72A 0.0553(17) 0.090(2) 0.0506(17) 0.0339(16) 0.0053(14) 0.0119(16)
O72B 0.0553(16) 0.0653(19) 0.0498(16) -0.0203(14) 0.0042(14) -0.0017(14)
O72C 0.0402(14) 0.0580(18) 0.0650(18) -0.0042(14) -0.0101(13) -0.0117(12)
C73 0.061(3) 0.038(2) 0.042(2) 0.0054(18) -0.0121(19) -0.0031(19)
F73A 0.0779(17) 0.0680(17) 0.0808(18) 0.0053(14) -0.0357(14) -0.0258(14)
F73B 0.0889(17) 0.0449(14) 0.0585(15) -0.0137(11) -0.0048(13) 0.0119(13)
F73C 0.1023(19) 0.0550(15) 0.0312(11) 0.0068(10) -0.0060(12) -0.0275(13)
S74 0.0538(6) 0.0441(6) 0.0286(5) 0.0007(4) -0.0028(4) 0.0098(4)
O74A 0.0745(19) 0.0666(19) 0.0374(15) 0.0222(14) 0.0032(14) 0.0063(15)
O74B 0.0516(16) 0.082(2) 0.0570(18) -0.0134(15) -0.0188(14) -0.0046(15)
O74C 0.0744(19) 0.0536(18) 0.0564(17) -0.0045(14) -0.0090(15) 0.0302(15)

loop_
_atom_type_symbol
_atom_type_description
_atom_type_scat_dispersion_real
_atom_type_scat_dispersion_imag
_atom_type_scat_source
C C 0.0033 0.0016 'International Tables Vol C Tables 4.2.6.8 and 6.1.1.4'
H H 0.0000 0.0000 'International Tables Vol C Tables 4.2.6.8 and 6.1.1.4'
N N 0.0061 0.0033 'International Tables Vol C Tables 4.2.6.8 and 6.1.1.4'
Pd Pd -0.9988 1.0072 'International Tables Vol C Tables 4.2.6.8 and 6.1.1.4'
F F 0.0171 0.0103 'International Tables Vol C Tables 4.2.6.8 and 6.1.1.4'
O O 0.0106 0.0060 'International Tables Vol C Tables 4.2.6.8 and 6.1.1.4'
S S 0.1246 0.1234 'International Tables Vol C Tables 4.2.6.8 and 6.1.1.4'

loop_
_geom_angle_atom_site_label_1
_geom_angle_atom_site_label_2
_geom_angle_atom_site_label_3
_geom_angle
_geom_angle_site_symmetry_1
_geom_angle_site_symmetry_3
_geom_angle_publ_flag
C2 Pd1 N35 123.92(14) . . ?
C2 Pd1 C1 37.06(14) . . ?
N35 Pd1 C1 91.01(12) . . ?
C2 Pd1 C3 36.97(14) . . ?
N35 Pd1 C3 158.50(11) . . ?
C1 Pd1 C3 67.58(13) . . ?
C2 Pd1 N4 128.39(14) . . ?
N35 Pd1 N4 105.12(9) . . ?
C1 Pd1 N4 163.82(12) . . ?
C3 Pd1 N4 96.26(11) . . ?
C2 C1 Pd1 70.9(2) . . ?
C3 C2 C1 123.2(4) . . ?
C3 C2 Pd1 72.4(2) . . ?
C1 C2 Pd1 72.1(2) . . ?
C2 C3 Pd1 70.6(2) . . ?
C5 N4 C9 117.0(3) . . ?
C5 N4 Pd1 115.9(2) . . ?
C9 N4 Pd1 124.8(2) . . ?
N4 C5 C6 123.8(3) . . ?
C7 C6 C5 118.5(3) . . ?
C6 C7 C8 118.6(3) . . ?
C7 C8 C9 120.8(3) . . ?
N4 C9 C8 121.0(3) . . ?
N4 C9 C10 119.8(3) . . ?
C8 C9 C10 119.1(3) . . ?
C19 C10 C11 120.1(3) . . ?
C19 C10 C9 120.1(3) . . ?
C11 C10 C9 119.6(3) . . ?
C12 C11 C10 120.8(3) . . ?
C11 C12 C13 120.6(3) . . ?
C18 C13 C12 119.1(3) . . ?
C18 C13 C14 119.4(3) . . ?
C12 C13 C14 121.5(3) . . ?
C15 C14 C13 120.7(3) . . ?
C14 C15 C16 120.3(3) . . ?
C17 C16 C15 120.7(3) . . ?
C16 C17 C18 121.2(3) . . ?
C13 C18 C19 119.5(3) . . ?
C13 C18 C17 117.7(3) . . ?
C19 C18 C17 122.8(3) . . ?
C10 C19 C18 119.7(3) . . ?
C10 C19 C20 120.6(3) . . ?
C18 C19 C20 119.6(3) . . ?
C29 C20 C21 119.5(3) . . ?
C29 C20 C19 118.2(3) . . ?
C21 C20 C19 122.2(2) . . ?
C26 C21 C22 118.3(3) . . ?
C26 C21 C20 119.3(3) . . ?
C22 C21 C20 122.5(3) . . ?
C23 C22 C21 120.6(3) . . ?
C22 C23 C24 120.8(3) . . ?
C25 C24 C23 120.1(3) . . ?
C24 C25 C26 121.2(3) . . ?
C27 C26 C25 121.6(3) . . ?
C27 C26 C21 119.4(3) . . ?
C25 C26 C21 119.0(3) . . ?
C28 C27 C26 120.5(3) . . ?
C27 C28 C29 120.7(3) . . ?
C20 C29 C28 120.5(3) . . ?
C20 C29 C30 117.8(3) . . ?
C28 C29 C30 121.5(3) . . ?
N35 C30 C31 121.1(3) . . ?
N35 C30 C29 117.5(2) . . ?
C31 C30 C29 121.1(3) . . ?
C32 C31 C30 119.5(3) . . ?
C33 C32 C31 119.0(3) . . ?
C32 C33 C34 119.1(3) . . ?
N35 C34 C33 123.0(3) . . ?
C34 N35 C30 117.5(3) . . ?
C34 N35 Pd1 117.9(2) . . ?
C30 N35 Pd1 121.5(2) . . ?
C37 Pd2 C38 38.11(17) . . ?
C37 Pd2 C36 37.86(16) . . ?
C38 Pd2 C36 67.81(16) . . ?
C37 Pd2 N39 122.70(16) . . ?
C38 Pd2 N39 90.42(14) . . ?
C36 Pd2 N39 158.22(14) . . ?
C37 Pd2 N70 128.26(16) . . ?
C38 Pd2 N70 162.45(14) . . ?
C36 Pd2 N70 95.17(13) . . ?
N39 Pd2 N70 106.50(10) . . ?
C37 C36 Pd2 70.5(2) . . ?
C36 C37 C38 118.3(4) . . ?
C36 C37 Pd2 71.6(2) . . ?
C38 C37 Pd2 71.1(2) . . ?
C37 C38 Pd2 70.8(2) . . ?
C40 N39 C44 118.5(3) . . ?
C40 N39 Pd2 118.1(2) . . ?
C44 N39 Pd2 119.5(2) . . ?
N39 C40 C41 122.2(4) . . ?
C42 C41 C40 119.7(4) . . ?
C41 C42 C43 118.7(4) . . ?
C44 C43 C42 118.8(4) . . ?
N39 C44 C43 121.8(3) . . ?
N39 C44 C45 116.7(3) . . ?
C43 C44 C45 121.5(3) . . ?
C54 C45 C46 121.0(3) . . ?
C54 C45 C44 119.3(3) . . ?
C46 C45 C44 119.7(3) . . ?
C47 C46 C45 120.3(3) . . ?
C46 C47 C48 120.6(3) . . ?
C49 C48 C47 121.5(3) . . ?
C49 C48 C53 118.5(3) . . ?
C47 C48 C53 119.9(3) . . ?
C50 C49 C48 121.2(3) . . ?
C49 C50 C51 120.3(3) . . ?
C52 C51 C50 120.4(4) . . ?
C51 C52 C53 120.8(3) . . ?
C52 C53 C48 118.8(3) . . ?
C52 C53 C54 122.6(3) . . ?
C48 C53 C54 118.6(3) . . ?
C45 C54 C53 119.6(3) . . ?
C45 C54 C55 118.6(3) . . ?
C53 C54 C55 121.6(3) . . ?
C64 C55 C56 119.4(3) . . ?
C64 C55 C54 120.5(3) . . ?
C56 C55 C54 120.0(3) . . ?
C57 C56 C61 118.8(3) . . ?
C57 C56 C55 121.9(3) . . ?
C61 C56 C55 119.2(3) . . ?
C58 C57 C56 121.0(3) . . ?
C57 C58 C59 120.0(3) . . ?
C60 C59 C58 120.8(3) . . ?
C59 C60 C61 120.6(3) . . ?
C62 C61 C56 119.5(3) . . ?
C62 C61 C60 121.6(3) . . ?
C56 C61 C60 118.8(3) . . ?
C63 C62 C61 120.6(3) . . ?
C62 C63 C64 120.7(3) . . ?
C55 C64 C63 120.2(3) . . ?
C55 C64 C65 119.5(3) . . ?
C63 C64 C65 119.9(3) . . ?
N70 C65 C66 121.9(3) . . ?
N70 C65 C64 119.5(3) . . ?
C66 C65 C64 118.4(3) . . ?
C65 C66 C67 120.0(3) . . ?
C68 C67 C66 118.3(4) . . ?
C69 C68 C67 119.4(3) . . ?
N70 C69 C68 123.5(3) . . ?
C65 N70 C69 116.4(3) . . ?
C65 N70 Pd2 126.0(2) . . ?
C69 N70 Pd2 115.7(2) . . ?
F71A C71 F71C 108.4(4) . . ?
F71A C71 F71B 108.5(4) . . ?
F71C C71 F71B 105.8(4) . . ?
F71A C71 S72 113.4(4) . . ?
F71C C71 S72 111.5(3) . . ?
F71B C71 S72 108.9(3) . . ?
O72B S72 O72C 116.65(17) . . ?
O72B S72 O72A 113.19(17) . . ?
O72C S72 O72A 115.04(16) . . ?
O72B S72 C71 103.6(2) . . ?
O72C S72 C71 104.03(17) . . ?
O72A S72 C71 101.8(2) . . ?
F73B C73 F73C 108.3(3) . . ?
F73B C73 F73A 105.9(3) . . ?
F73C C73 F73A 107.0(3) . . ?
F73B C73 S74 112.8(3) . . ?
F73C C73 S74 111.8(3) . . ?
F73A C73 S74 110.7(3) . . ?
O74C S74 O74A 116.58(17) . . ?
O74C S74 O74B 114.49(19) . . ?
O74A S74 O74B 113.48(18) . . ?
O74C S74 C73 103.10(18) . . ?
O74A S74 C73 104.25(18) . . ?
O74B S74 C73 102.61(17) . . ?

loop_
_geom_bond_atom_site_label_1
_geom_bond_atom_site_label_2
_geom_bond_distance
_geom_bond_site_symmetry_2
_geom_bond_publ_flag
Pd1 C2 2.123(4) . ?
Pd1 N35 2.137(3) . ?
Pd1 C1 2.137(3) . ?
Pd1 C3 2.146(3) . ?
Pd1 N4 2.167(2) . ?
C1 C2 1.354(5) . ?
C2 C3 1.353(5) . ?
N4 C5 1.355(4) . ?
N4 C9 1.359(4) . ?
C5 C6 1.376(4) . ?
C6 C7 1.373(5) . ?
C7 C8 1.374(5) . ?
C8 C9 1.383(4) . ?
C9 C10 1.487(4) . ?
C10 C19 1.386(4) . ?
C10 C11 1.417(4) . ?
C11 C12 1.361(5) . ?
C12 C13 1.420(5) . ?
C13 C18 1.416(4) . ?
C13 C14 1.427(4) . ?
C14 C15 1.360(5) . ?
C15 C16 1.400(5) . ?
C16 C17 1.364(4) . ?
C17 C18 1.428(4) . ?
C18 C19 1.426(4) . ?
C19 C20 1.501(4) . ?
C20 C29 1.392(4) . ?
C20 C21 1.425(4) . ?
C21 C26 1.421(4) . ?
C21 C22 1.423(4) . ?
C22 C23 1.366(4) . ?
C23 C24 1.401(5) . ?
C24 C25 1.357(5) . ?
C25 C26 1.417(4) . ?
C26 C27 1.415(4) . ?
C27 C28 1.366(4) . ?
C28 C29 1.408(4) . ?
C29 C30 1.478(4) . ?
C30 N35 1.365(4) . ?
C30 C31 1.389(4) . ?
C31 C32 1.383(5) . ?
C32 C33 1.366(5) . ?
C33 C34 1.382(5) . ?
C34 N35 1.345(4) . ?
Pd2 C37 2.131(4) . ?
Pd2 C38 2.135(4) . ?
Pd2 C36 2.144(4) . ?
Pd2 N39 2.152(3) . ?
Pd2 N70 2.164(3) . ?
C36 C37 1.387(6) . ?
C37 C38 1.393(6) . ?
N39 C40 1.342(4) . ?
N39 C44 1.352(4) . ?
C40 C41 1.380(6) . ?
C41 C42 1.372(6) . ?
C42 C43 1.395(5) . ?
C43 C44 1.392(5) . ?
C44 C45 1.487(4) . ?
C45 C54 1.384(4) . ?
C45 C46 1.411(4) . ?
C46 C47 1.357(5) . ?
C47 C48 1.415(5) . ?
C48 C49 1.411(5) . ?
C48 C53 1.420(4) . ?
C49 C50 1.359(6) . ?
C50 C51 1.399(5) . ?
C51 C52 1.364(5) . ?
C52 C53 1.414(4) . ?
C53 C54 1.425(4) . ?
C54 C55 1.501(4) . ?
C55 C64 1.385(4) . ?
C55 C56 1.435(4) . ?
C56 C57 1.417(4) . ?
C56 C61 1.419(4) . ?
C57 C58 1.368(4) . ?
C58 C59 1.411(4) . ?
C59 C60 1.360(4) . ?
C60 C61 1.425(4) . ?
C61 C62 1.409(4) . ?
C62 C63 1.364(4) . ?
C63 C64 1.419(4) . ?
C64 C65 1.495(4) . ?
C65 N70 1.358(4) . ?
C65 C66 1.380(5) . ?
C66 C67 1.381(5) . ?
C67 C68 1.372(5) . ?
C68 C69 1.368(5) . ?
C69 N70 1.361(4) . ?
C71 F71A 1.288(5) . ?
C71 F71C 1.326(4) . ?
C71 F71B 1.359(6) . ?
C71 S72 1.802(4) . ?
S72 O72B 1.419(3) . ?
S72 O72C 1.434(3) . ?
S72 O72A 1.446(3) . ?
C73 F73B 1.324(4) . ?
C73 F73C 1.325(4) . ?
C73 F73A 1.348(4) . ?
C73 S74 1.804(4) . ?
S74 O74C 1.419(3) . ?
S74 O74A 1.428(3) . ?
S74 O74B 1.454(3) . ?
